data_7001262
loop_
_publ_author_name
'Schnaars, David D.'
'Wu, Guang'
'Hayton, Trevor W.'

_publ_section_title
;
 Reactivity of UI4(OEt2)2 with phenols: probing the chemistry of the
 U--I bond
;
_journal_issue 19
_journal_name_full 'Dalton Transactions'
_journal_page_first 3681
_journal_page_last 3687
_journal_paper_doi 10.1039/b823002a
_journal_year 2009
_chemical_formula_sum 'C12 H31 I5 O3 U'
_chemical_formula_weight 1095.90
_chemical_name_systematic
;
?
;
_space_group_IT_number 52
_symmetry_cell_setting orthorhombic
_symmetry_space_group_name_Hall '-P 2a 2bc'
_symmetry_space_group_name_H-M 'P n n a'
_atom_sites_solution_hydrogens geom
_atom_sites_solution_primary direct
_atom_sites_solution_secondary difmap
_audit_creation_method SHELXL-97
_cell_angle_alpha 90.00
_cell_angle_beta 90.00
_cell_angle_gamma 90.00
_cell_formula_units_Z 4
_cell_length_a 14.141(3)
_cell_length_b 18.184(4)
_cell_length_c 10.585(2)
_cell_measurement_temperature 150(2)
_cell_volume 2721.8(10)
_computing_structure_refinement 'SHELXL-97 (Sheldrick, 1997)'
_computing_structure_solution 'SHELXS-97 (Sheldrick, 1990)'
_diffrn_ambient_temperature 150(2)
_diffrn_measured_fraction_theta_full 0.966
_diffrn_measured_fraction_theta_max 0.966
_diffrn_measurement_device_type 'CCD area detector'
_diffrn_measurement_method 'omega scan'
_diffrn_radiation_monochromator graphite
_diffrn_radiation_source 'fine-focus sealed tube'
_diffrn_radiation_type MoK\a
_diffrn_radiation_wavelength 0.71073
_diffrn_reflns_av_R_equivalents 0.1304
_diffrn_reflns_av_sigmaI/netI 0.1543
_diffrn_reflns_limit_h_max 9
_diffrn_reflns_limit_h_min -17
_diffrn_reflns_limit_k_max 22
_diffrn_reflns_limit_k_min -21
_diffrn_reflns_limit_l_max 13
_diffrn_reflns_limit_l_min -13
_diffrn_reflns_number 11975
_diffrn_reflns_theta_full 26.73
_diffrn_reflns_theta_max 26.73
_diffrn_reflns_theta_min 2.23
_exptl_absorpt_coefficient_mu 11.640
_exptl_absorpt_correction_T_max 0.46166
_exptl_absorpt_correction_T_min 0.14096
_exptl_absorpt_correction_type empirical
_exptl_absorpt_process_details 'psi scan'
_exptl_crystal_colour Orange_Red
_exptl_crystal_density_diffrn 2.674
_exptl_crystal_density_method 'not measured'
_exptl_crystal_description Plate
_exptl_crystal_F_000 1936
_exptl_crystal_size_max 0.20
_exptl_crystal_size_mid 0.10
_exptl_crystal_size_min 0.05
_refine_diff_density_max 1.919
_refine_diff_density_min -0.877
_refine_diff_density_rms 0.223
_refine_ls_extinction_method none
_refine_ls_goodness_of_fit_ref 0.788
_refine_ls_hydrogen_treatment constr
_refine_ls_matrix_type full
_refine_ls_number_parameters 75
_refine_ls_number_reflns 2800
_refine_ls_number_restraints 4
_refine_ls_restrained_S_all 0.788
_refine_ls_R_factor_all 0.1534
_refine_ls_R_factor_gt 0.0473
_refine_ls_shift/su_max 0.004
_refine_ls_shift/su_mean 0.000
_refine_ls_structure_factor_coef Fsqd
_refine_ls_weighting_details 'calc w=1/[\s^2^(Fo^2^)+(0.0541P)^2^+0.0000P] where P=(Fo^2^+2Fc^2^)/3'
_refine_ls_weighting_scheme calc
_refine_ls_wR_factor_gt 0.1047
_refine_ls_wR_factor_ref 0.1271
_reflns_number_gt 1038
_reflns_number_total 2800
_reflns_threshold_expression >2sigma(I)
_cod_data_source_file b823002a.txt
_cod_data_source_block 1
_cod_depositor_comments
;
The following automatic conversions were performed:
'_symmetry_cell_setting' value 'Orthorhombic' changed to 'orthorhombic'
according to '/home/saulius/struct/CIF-dictionaries/cif_core.dic'
dictionary named 'cif_core.dic' version 2.4.1 from
2010-06-29.

'_exptl_absorpt_correction_type' value 'Empirical' changed to
'empirical' according to
'/home/saulius/struct/CIF-dictionaries/cif_core.dic' dictionary named
'cif_core.dic' version 2.4.1 from 2010-06-29.

Automatic conversion script
Id: cif_fix_enum 1527 2010-12-29 10:47:43Z saulius 
;
_cod_original_cell_volume 2721.7(11)
_cod_original_sg_symbol_H-M Pnna
_cod_database_code 7001262

loop_
_symmetry_equiv_pos_as_xyz
'x, y, z'
'-x+1/2, -y, z'
'-x+1/2, y+1/2, -z+1/2'
'x, -y+1/2, -z+1/2'
'-x, -y, -z'
'x-1/2, y, -z'
'x-1/2, -y-1/2, z-1/2'
'-x, y-1/2, z-1/2'

loop_
_atom_site_label
_atom_site_type_symbol
_atom_site_fract_x
_atom_site_fract_y
_atom_site_fract_z
_atom_site_U_iso_or_equiv
_atom_site_adp_type
_atom_site_occupancy
_atom_site_symmetry_multiplicity
_atom_site_calc_flag
_atom_site_refinement_flags
_atom_site_disorder_assembly
_atom_site_disorder_group
O2 O 0.7500 1.0000 0.9178(19) 0.115(7) Uiso 1 2 d SD . .
O3 O 0.7500 0.0000 0.684(2) 0.175(10) Uiso 1 2 d SD . .
O1 O 0.7392(10) 0.2500 0.2500 0.045(3) Uani 1 2 d S . .
U1 U 0.91102(6) 0.2500 0.2500 0.0472(3) Uani 1 2 d S . .
I2 I 0.90862(8) 0.21529(6) -0.02685(9) 0.0583(3) Uani 1 1 d . . .
I3 I 0.90023(10) 0.41065(6) 0.19428(11) 0.0748(4) Uani 1 1 d . . .
I1 I 1.12063(12) 0.2500 0.2500 0.0935(7) Uani 1 2 d S . .
C1 C 0.6877(12) 0.2778(9) 0.1435(13) 0.061(5) Uani 1 1 d . . .
H1A H 0.6500 0.2383 0.1080 0.073 Uiso 1 1 calc R . .
H1B H 0.7323 0.2935 0.0794 0.073 Uiso 1 1 calc R . .
C2 C 0.6232(12) 0.3416(8) 0.1760(16) 0.072(5) Uani 1 1 d . . .
H2A H 0.5957 0.3337 0.2578 0.107 Uiso 1 1 calc R . .
H2B H 0.5739 0.3452 0.1139 0.107 Uiso 1 1 calc R . .
H2C H 0.6591 0.3864 0.1767 0.107 Uiso 1 1 calc R . .
C6 C 0.8893(14) 0.0690(12) 0.675(2) 0.116(8) Uiso 1 1 d D . .
H6A H 0.9065 0.0775 0.7617 0.175 Uiso 1 1 calc R . .
H6B H 0.9193 0.1051 0.6224 0.175 Uiso 1 1 calc R . .
H6C H 0.9097 0.0208 0.6503 0.175 Uiso 1 1 calc R . .
C4 C 0.8832(16) 0.9439(15) 0.987(2) 0.135(9) Uiso 1 1 d D . .
H4A H 0.9045 0.9243 0.9082 0.202 Uiso 1 1 calc R . .
H4B H 0.9110 0.9164 1.0554 0.202 Uiso 1 1 calc R . .
H4C H 0.9018 0.9945 0.9940 0.202 Uiso 1 1 calc R . .
C5 C 0.7844(15) 0.0747(8) 0.661(3) 0.218(15) Uiso 1 1 d D . .
H5A H 0.7583 0.1088 0.7225 0.261 Uiso 1 1 calc R . .
H5B H 0.7675 0.0912 0.5770 0.261 Uiso 1 1 calc R . .
C3 C 0.7786(17) 0.9384(17) 0.995(3) 0.33(3) Uiso 1 1 d D . .
H3A H 0.7560 0.8922 0.9603 0.401 Uiso 1 1 calc R . .
H3B H 0.7563 0.9436 1.0811 0.401 Uiso 1 1 calc R . .

loop_
_atom_site_aniso_label
_atom_site_aniso_U_11
_atom_site_aniso_U_22
_atom_site_aniso_U_33
_atom_site_aniso_U_23
_atom_site_aniso_U_13
_atom_site_aniso_U_12
O1 0.069(10) 0.031(7) 0.033(7) -0.001(7) 0.000 0.000
U1 0.0486(5) 0.0473(5) 0.0457(5) -0.0002(4) 0.000 0.000
I2 0.0643(8) 0.0641(7) 0.0465(6) -0.0061(5) 0.0053(6) 0.0002(6)
I3 0.1133(11) 0.0447(6) 0.0664(7) 0.0048(5) -0.0118(8) -0.0209(7)
I1 0.0470(10) 0.151(2) 0.0826(13) -0.0086(14) 0.000 0.000
C1 0.055(12) 0.066(12) 0.061(11) -0.001(9) -0.009(9) -0.002(9)
C2 0.085(14) 0.059(11) 0.071(12) 0.002(10) -0.013(10) 0.018(10)

loop_
_atom_type_symbol
_atom_type_description
_atom_type_scat_dispersion_real
_atom_type_scat_dispersion_imag
_atom_type_scat_source
C C 0.0033 0.0016 'International Tables Vol C Tables 4.2.6.8 and 6.1.1.4'
H H 0.0000 0.0000 'International Tables Vol C Tables 4.2.6.8 and 6.1.1.4'
O O 0.0106 0.0060 'International Tables Vol C Tables 4.2.6.8 and 6.1.1.4'
I I -0.4742 1.8119 'International Tables Vol C Tables 4.2.6.8 and 6.1.1.4'
U U -9.6767 9.6646 'International Tables Vol C Tables 4.2.6.8 and 6.1.1.4'

loop_
_geom_angle_atom_site_label_1
_geom_angle_atom_site_label_2
_geom_angle_atom_site_label_3
_geom_angle
_geom_angle_site_symmetry_1
_geom_angle_site_symmetry_3
_geom_angle_publ_flag
C3 O2 C3 111(4) 2_675 . ?
C5 O3 C5 161(4) . 2_655 ?
C1 O1 C1 118.9(16) . 4 ?
C1 O1 U1 120.5(8) . . ?
C1 O1 U1 120.5(8) 4 . ?
O1 U1 I1 180.0 . . ?
O1 U1 I3 87.07(3) . 4 ?
I1 U1 I3 92.93(3) . 4 ?
O1 U1 I3 87.07(3) . . ?
I1 U1 I3 92.93(3) . . ?
I3 U1 I3 174.14(7) 4 . ?
O1 U1 I2 89.35(3) . . ?
I1 U1 I2 90.65(3) . . ?
I3 U1 I2 89.23(3) 4 . ?
I3 U1 I2 90.71(3) . . ?
O1 U1 I2 89.35(3) . 4 ?
I1 U1 I2 90.65(3) . 4 ?
I3 U1 I2 90.71(3) 4 4 ?
I3 U1 I2 89.23(3) . 4 ?
I2 U1 I2 178.70(5) . 4 ?
O1 C1 C2 113.4(12) . . ?
O1 C1 H1A 108.9 . . ?
C2 C1 H1A 108.9 . . ?
O1 C1 H1B 108.9 . . ?
C2 C1 H1B 108.9 . . ?
H1A C1 H1B 107.7 . . ?
C1 C2 H2A 109.5 . . ?
C1 C2 H2B 109.5 . . ?
H2A C2 H2B 109.5 . . ?
C1 C2 H2C 109.5 . . ?
H2A C2 H2C 109.5 . . ?
H2B C2 H2C 109.5 . . ?
C5 C6 H6A 109.5 . . ?
C5 C6 H6B 109.5 . . ?
H6A C6 H6B 109.5 . . ?
C5 C6 H6C 109.5 . . ?
H6A C6 H6C 109.5 . . ?
H6B C6 H6C 109.5 . . ?
C3 C4 H4A 109.5 . . ?
C3 C4 H4B 109.5 . . ?
H4A C4 H4B 109.5 . . ?
C3 C4 H4C 109.5 . . ?
H4A C4 H4C 109.5 . . ?
H4B C4 H4C 109.5 . . ?
O3 C5 C6 104.4(14) . . ?
O3 C5 H5A 110.9 . . ?
C6 C5 H5A 110.9 . . ?
O3 C5 H5B 110.9 . . ?
C6 C5 H5B 110.9 . . ?
H5A C5 H5B 108.9 . . ?
O2 C3 C4 101.4(17) . . ?
O2 C3 H3A 111.5 . . ?
C4 C3 H3A 111.5 . . ?
O2 C3 H3B 111.5 . . ?
C4 C3 H3B 111.5 . . ?
H3A C3 H3B 109.3 . . ?

loop_
_geom_bond_atom_site_label_1
_geom_bond_atom_site_label_2
_geom_bond_distance
_geom_bond_site_symmetry_2
_geom_bond_publ_flag
O2 C3 1.443(10) 2_675 ?
O2 C3 1.443(10) . ?
O3 C5 1.463(10) . ?
O3 C5 1.463(10) 2_655 ?
O1 C1 1.434(15) . ?
O1 C1 1.434(15) 4 ?
O1 U1 2.430(13) . ?
U1 I1 2.964(2) . ?
U1 I3 2.9841(13) 4 ?
U1 I3 2.9841(13) . ?
U1 I2 2.9979(12) . ?
U1 I2 2.9979(12) 4 ?
C1 C2 1.516(19) . ?
C1 H1A 0.9700 . ?
C1 H1B 0.9700 . ?
C2 H2A 0.9600 . ?
C2 H2B 0.9600 . ?
C2 H2C 0.9600 . ?
C6 C5 1.495(10) . ?
C6 H6A 0.9600 . ?
C6 H6B 0.9600 . ?
C6 H6C 0.9600 . ?
C4 C3 1.485(10) . ?
C4 H4A 0.9600 . ?
C4 H4B 0.9600 . ?
C4 H4C 0.9600 . ?
C5 H5A 0.9700 . ?
C5 H5B 0.9700 . ?
C3 H3A 0.9700 . ?
C3 H3B 0.9700 . ?

loop_
_geom_torsion_atom_site_label_1
_geom_torsion_atom_site_label_2
_geom_torsion_atom_site_label_3
_geom_torsion_atom_site_label_4
_geom_torsion
_geom_torsion_site_symmetry_1
_geom_torsion_site_symmetry_2
_geom_torsion_site_symmetry_3
_geom_torsion_site_symmetry_4
_geom_torsion_publ_flag
C1 O1 U1 I1 0(42) . . . . ?
C1 O1 U1 I1 0(58) 4 . . . ?
C1 O1 U1 I3 -125.5(7) . . . 4 ?
C1 O1 U1 I3 54.5(7) 4 . . 4 ?
C1 O1 U1 I3 54.5(7) . . . . ?
C1 O1 U1 I3 -125.5(7) 4 . . . ?
C1 O1 U1 I2 -36.3(7) . . . . ?
C1 O1 U1 I2 143.7(7) 4 . . . ?
C1 O1 U1 I2 143.7(7) . . . 4 ?
C1 O1 U1 I2 -36.3(7) 4 . . 4 ?
C1 O1 C1 C2 59.6(12) 4 . . . ?
U1 O1 C1 C2 -120.4(12) . . . . ?
C5 O3 C5 C6 -98(2) 2_655 . . . ?
C3 O2 C3 C4 -102(3) 2_675 . . . ?
